data_1522740
loop_
_publ_author_name
'Raman, A.'
'Schubert, K.'

_publ_section_title
;
 Strukturuntersuchungen in einigen zu T(4)-T(9) homologen und
 quasihomologen Legierungssystemen
;
_journal_name_full 'Zeitschrift fuer Metallkunde'
_journal_page_first 704
_journal_page_last 710
_journal_volume 55
_journal_year 1964
_chemical_formula_sum 'Hf Ir3'
_space_group_IT_number 221
_symmetry_space_group_name_Hall '-P 4 2 3'
_symmetry_space_group_name_H-M 'P m -3 m'
_cell_angle_alpha 90
_cell_angle_beta 90
_cell_angle_gamma 90
_cell_formula_units_Z 1
_cell_length_a 3.926
_cell_length_b 3.926
_cell_length_c 3.926
_cell_volume 60.513
_citation_journal_id_ASTM ZEMTAE
_cod_data_source_file Raman_ZEMTAE_1964_544.cif
_cod_data_source_block Hf1Ir3
_cod_original_cell_volume 60.51331
_cod_original_formula_sum 'Hf1 Ir3'
_cod_database_code 1522740

loop_
_symmetry_equiv_pos_as_xyz
x,y,z
-y,x,z
-x,-y,z
y,-x,z
x,-y,-z
y,x,-z
-x,y,-z
-y,-x,-z
z,x,y
-x,z,y
-z,-x,y
x,-z,y
z,-x,-y
x,z,-y
-z,x,-y
-x,-z,-y
y,z,x
y,-z,-x
z,y,-x
-y,z,-x
-z,-y,-x
-y,-z,x
z,-y,x
-z,y,x
-x,-y,-z
y,-x,-z
x,y,-z
-y,x,-z
-x,y,z
-y,-x,z
x,-y,z
y,x,z
-z,-x,-y
x,-z,-y
z,x,-y
-x,z,-y
-z,x,y
-x,-z,y
z,-x,y
x,z,y
-y,-z,-x
-y,z,x
-z,-y,x
y,-z,x
z,y,x
y,z,-x
-z,y,-x
z,-y,-x

loop_
_atom_site_label
_atom_site_type_symbol
_atom_site_fract_x
_atom_site_fract_y
_atom_site_fract_z
_atom_site_occupancy
_atom_site_U_iso_or_equiv
Ir1 Ir 0 0.5 0.5 1 0.0
Hf1 Hf 0 0 0 1 0.0
